data_7059272
loop_
_publ_author_name
'Lukov, Vladimir V.'
'Tsaturyan, Arshak A.'
'Tupolova, Yulia P.'
'Popov, Leonid D.'
'Shcherbakov, Igor N.'
'Lebedev, Vladimir E.'
'Askalepova, Olga I.'
'Lastovina, Tatiana A.'
'Lazarenko, Vladimir A.'
'Khustalev, Victor N.'
'Poler, Jordan C.'

_publ_section_title
;
 Theoretical and experimental study of the coordination ability of
 4,6-dimethylpyrimidinylhydrazone diacetylmonooxime towards Ni(ii),
 Mn(ii), Fe(iii) and Co(iii) ions
;
_journal_issue 5
_journal_name_full 'New Journal of Chemistry'
_journal_page_first 2146
_journal_page_last 2154
_journal_paper_doi 10.1039/C9NJ05200C
_journal_volume 44
_journal_year 2020
_chemical_formula_moiety 'C20 H30 N10 Ni O2, 2(Cl), 1.17(H2 O)'
_chemical_formula_sum 'C20 H32.34 Cl2 N10 Ni O3.17'
_chemical_formula_weight 593.23
_space_group_crystal_system triclinic
_space_group_IT_number 2
_space_group_name_Hall '-P 1'
_space_group_name_H-M_alt 'P -1'
_atom_sites_solution_hydrogens mixed
_atom_sites_solution_primary dual
_audit_creation_date 2019-08-27
_audit_creation_method
;
Olex2 1.2
(compiled 2018.05.29 svn.r3508 for OlexSys, GUI svn.r5506)
;
_audit_update_record
;
2019-08-30 deposited with the CCDC.	2020-01-06 downloaded from the CCDC.
;
_cell_angle_alpha 70.07(3)
_cell_angle_beta 65.63(3)
_cell_angle_gamma 88.17(3)
_cell_formula_units_Z 2
_cell_length_a 11.070(2)
_cell_length_b 11.180(2)
_cell_length_c 12.880(3)
_cell_measurement_reflns_used 500
_cell_measurement_temperature 100(2)
_cell_measurement_theta_max 28.161
_cell_measurement_theta_min 2.179
_cell_volume 1354.0(7)
_computing_molecular_graphics 'Olex2 (Dolomanov et al., 2009)'
_computing_publication_material 'Olex2 (Dolomanov et al., 2009)'
_computing_structure_refinement 'ShelXL (Sheldrick, 2015)'
_computing_structure_solution 'ShelXT (Sheldrick, 2015)'
_diffrn_ambient_temperature 100(2)
_diffrn_measured_fraction_theta_full 0.982
_diffrn_measured_fraction_theta_max 0.982
_diffrn_measurement_device_type 'Rayonix SX165 CCD'
_diffrn_measurement_method '/f scan'
_diffrn_radiation_type synchrotron
_diffrn_radiation_wavelength 0.7927
_diffrn_reflns_av_R_equivalents 0.0268
_diffrn_reflns_av_unetI/netI 0.0260
_diffrn_reflns_Laue_measured_fraction_full 0.982
_diffrn_reflns_Laue_measured_fraction_max 0.982
_diffrn_reflns_limit_h_max 13
_diffrn_reflns_limit_h_min -12
_diffrn_reflns_limit_k_max 13
_diffrn_reflns_limit_k_min -13
_diffrn_reflns_limit_l_max 15
_diffrn_reflns_limit_l_min -14
_diffrn_reflns_number 16940
_diffrn_reflns_point_group_measured_fraction_full 0.982
_diffrn_reflns_point_group_measured_fraction_max 0.982
_diffrn_reflns_theta_full 28.161
_diffrn_reflns_theta_max 28.161
_diffrn_reflns_theta_min 2.179
_exptl_absorpt_coefficient_mu 1.287
_exptl_absorpt_correction_T_max 0.960
_exptl_absorpt_correction_T_min 0.912
_exptl_absorpt_correction_type empirical
_exptl_absorpt_process_details 'XDS (Kabsh, 2010)'
_exptl_crystal_colour yellow
_exptl_crystal_colour_primary yellow
_exptl_crystal_density_diffrn 1.425
_exptl_crystal_description prism
_exptl_crystal_F_000 592
_exptl_crystal_size_max 0.05
_exptl_crystal_size_mid 0.03
_exptl_crystal_size_min 0.03
_exptl_transmission_factor_max 28.161
_exptl_transmission_factor_min 2.179
_refine_diff_density_max 0.428
_refine_diff_density_min -0.534
_refine_diff_density_rms 0.056
_refine_ls_extinction_method none
_refine_ls_goodness_of_fit_ref 1.037
_refine_ls_hydrogen_treatment constr
_refine_ls_matrix_type full
_refine_ls_number_parameters 353
_refine_ls_number_reflns 4703
_refine_ls_number_restraints 0
_refine_ls_restrained_S_all 1.037
_refine_ls_R_factor_all 0.0363
_refine_ls_R_factor_gt 0.0325
_refine_ls_shift/su_max 0.001
_refine_ls_shift/su_mean 0.000
_refine_ls_structure_factor_coef Fsqd
_refine_ls_weighting_details 'w=1/[\s^2^(Fo^2^)+(0.0461P)^2^+0.9720P] where P=(Fo^2^+2Fc^2^)/3'
_refine_ls_weighting_scheme calc
_refine_ls_wR_factor_gt 0.0821
_refine_ls_wR_factor_ref 0.0844
_reflns_Friedel_coverage 0.000
_reflns_number_gt 4282
_reflns_number_total 4703
_reflns_threshold_expression 'I > 2\s(I)'
_cod_data_source_file c9nj05200c2.cif
_cod_data_source_block 532
_cod_depositor_comments 'Adding full bibliography for 7059271--7059274.cif.'
_cod_original_cell_volume 1354.0(6)
_cod_database_code 7059272
_shelx_shelxl_version_number 2018/3
_shelx_space_group_comment
;
The symmetry employed for this shelxl refinement is uniquely defined
by the following loop, which should always be used as a source of
symmetry information in preference to the above space-group names.
They are only intended as comments.
;
_shelx_estimated_absorpt_t_max 0.955
_shelx_estimated_absorpt_t_min 0.927
_olex2_refinement_description
;
1. Fixed Uiso
 At 1.2 times of:
  All C(H) groups, All N(H) groups
 At 1.5 times of:
  All C(H,H,H) groups, All O(H) groups, All O(H,H) groups
2.a Free rotating group:
 O4(H4A,H4B), O3(H3A,H3B)
2.b Aromatic/amide H refined with riding coordinates:
 N7(H7), N9(H9), C18(H18), C3(H3)
2.c Idealised Me refined as rotating group:
 C14(H14A,H14B,H14C), C12(H12A,H12B,H12C), C1(H1A,H1B,H1C), C10(H10A,H10B,
 H10C), C8(H8A,H8B,H8C), C20(H20A,H20B,H20C), C16(H16A,H16B,H16C), C5(H5A,H5B,
 H5C)
2.d Idealised tetrahedral OH refined as rotating group:
 O2(H2), O1(H1)
;
_olex2_submission_special_instructions 'No special instructions were received'

loop_
_space_group_symop_operation_xyz
'x, y, z'
'-x, -y, -z'

loop_
_atom_site_label
_atom_site_type_symbol
_atom_site_fract_x
_atom_site_fract_y
_atom_site_fract_z
_atom_site_U_iso_or_equiv
_atom_site_adp_type
_atom_site_occupancy
_atom_site_site_symmetry_order
_atom_site_calc_flag
_atom_site_refinement_flags_posn
Ni1 Ni 0.64042(3) 0.73267(2) 0.67991(2) 0.02104(9) Uani 1 1 d .
Cl2 Cl 0.32110(5) 0.64380(5) 0.56424(5) 0.02897(13) Uani 1 1 d .
Cl1 Cl 0.71599(6) 0.94552(5) 0.99374(5) 0.03030(14) Uani 1 1 d .
O2 O 0.39630(15) 0.85475(14) 0.62111(14) 0.0280(3) Uani 1 1 d .
H2 H 0.394961 0.788527 0.607320 0.042 Uiso 1 1 calc GR
O1 O 0.41981(16) 0.62822(14) 0.95969(13) 0.0290(3) Uani 1 1 d .
H1 H 0.446589 0.698058 0.955407 0.043 Uiso 1 1 calc GR
O4 O 0.45841(18) 0.82712(16) 1.00463(16) 0.0354(4) Uani 1 1 d .
H4A H 0.406460 0.884694 1.003331 0.053 Uiso 1 1 d G
H4B H 0.527400 0.862637 1.001124 0.053 Uiso 1 1 d G
N4 N 0.49947(17) 0.86238(16) 0.65346(15) 0.0226(4) Uani 1 1 d .
N2 N 0.67453(17) 0.87298(16) 0.73094(15) 0.0227(4) Uani 1 1 d .
N5 N 0.59194(17) 0.58766(16) 0.64080(15) 0.0227(4) Uani 1 1 d .
N7 N 0.66288(18) 0.59134(16) 0.52480(15) 0.0243(4) Uani 1 1 d .
H7 H 0.651119 0.530169 0.502367 0.029 Uiso 1 1 calc R
N9 N 0.77625(18) 0.86640(16) 0.76564(15) 0.0237(4) Uani 1 1 d .
H9 H 0.799636 0.926385 0.783810 0.028 Uiso 1 1 calc R
N6 N 0.76669(17) 0.78732(16) 0.48931(15) 0.0228(4) Uani 1 1 d .
N3 N 0.48367(18) 0.61608(16) 0.84699(15) 0.0237(4) Uani 1 1 d .
N8 N 0.82043(18) 0.70043(17) 0.33086(15) 0.0257(4) Uani 1 1 d .
N1 N 0.80343(18) 0.67332(16) 0.73076(15) 0.0241(4) Uani 1 1 d .
N10 N 0.93253(17) 0.75247(17) 0.81025(15) 0.0249(4) Uani 1 1 d .
C15 C 0.7543(2) 0.69782(19) 0.44530(18) 0.0227(4) Uani 1 1 d .
C7 C 0.6126(2) 0.97266(19) 0.71814(18) 0.0236(4) Uani 1 1 d .
C13 C 0.5000(2) 0.49609(19) 0.72467(18) 0.0234(4) Uani 1 1 d .
C9 C 0.5050(2) 0.96165(19) 0.68097(18) 0.0237(4) Uani 1 1 d .
C6 C 0.8392(2) 0.75758(19) 0.76976(17) 0.0235(4) Uani 1 1 d .
C11 C 0.4361(2) 0.51534(19) 0.84321(18) 0.0229(4) Uani 1 1 d .
C17 C 0.9071(2) 0.8061(2) 0.25050(19) 0.0264(4) Uani 1 1 d .
C18 C 0.9264(2) 0.9048(2) 0.28671(19) 0.0263(4) Uani 1 1 d .
H18 H 0.987258 0.977285 0.230821 0.032 Uiso 1 1 calc R
C19 C 0.8541(2) 0.89377(19) 0.40680(18) 0.0238(4) Uani 1 1 d .
C14 C 0.4536(2) 0.3807(2) 0.71273(19) 0.0288(5) Uani 1 1 d .
H14A H 0.367154 0.388645 0.712414 0.043 Uiso 1 1 calc GR
H14B H 0.447842 0.305977 0.780313 0.043 Uiso 1 1 calc GR
H14C H 0.515831 0.372743 0.637709 0.043 Uiso 1 1 calc GR
C2 C 1.0026(2) 0.6529(2) 0.80903(18) 0.0268(5) Uani 1 1 d .
C12 C 0.3238(2) 0.4213(2) 0.94909(19) 0.0281(5) Uani 1 1 d .
H12A H 0.359005 0.354976 0.994856 0.042 Uiso 1 1 calc GR
H12B H 0.273233 0.383957 0.920038 0.042 Uiso 1 1 calc GR
H12C H 0.266819 0.464187 1.000644 0.042 Uiso 1 1 calc GR
C3 C 0.9772(2) 0.5616(2) 0.7677(2) 0.0298(5) Uani 1 1 d .
H3 H 1.028055 0.493938 0.765075 0.036 Uiso 1 1 calc R
C1 C 1.1070(2) 0.6458(2) 0.8558(2) 0.0319(5) Uani 1 1 d .
H1A H 1.158342 0.728546 0.821225 0.048 Uiso 1 1 calc GR
H1B H 1.165049 0.584517 0.832889 0.048 Uiso 1 1 calc GR
H1C H 1.064638 0.619654 0.943178 0.048 Uiso 1 1 calc GR
C10 C 0.4117(2) 1.0606(2) 0.6807(2) 0.0295(5) Uani 1 1 d .
H10A H 0.347490 1.039771 0.655303 0.044 Uiso 1 1 calc GR
H10B H 0.461363 1.143066 0.625226 0.044 Uiso 1 1 calc GR
H10C H 0.366111 1.062839 0.761528 0.044 Uiso 1 1 calc GR
C4 C 0.8755(2) 0.5721(2) 0.7305(2) 0.0283(5) Uani 1 1 d .
C8 C 0.6437(2) 1.0922(2) 0.7327(2) 0.0312(5) Uani 1 1 d .
H8A H 0.569730 1.102931 0.800400 0.047 Uiso 1 1 calc GR
H8B H 0.659330 1.164044 0.659468 0.047 Uiso 1 1 calc GR
H8C H 0.722188 1.087184 0.747531 0.047 Uiso 1 1 calc GR
C20 C 0.8648(2) 0.9995(2) 0.44940(19) 0.0284(5) Uani 1 1 d .
H20A H 0.782445 1.036361 0.469571 0.043 Uiso 1 1 calc GR
H20B H 0.936534 1.064251 0.385711 0.043 Uiso 1 1 calc GR
H20C H 0.882299 0.966152 0.520383 0.043 Uiso 1 1 calc GR
C16 C 0.9773(2) 0.8135(2) 0.12077(19) 0.0318(5) Uani 1 1 d .
H16A H 1.005366 0.731822 0.119054 0.048 Uiso 1 1 calc GR
H16B H 1.054046 0.877593 0.077737 0.048 Uiso 1 1 calc GR
H16C H 0.917488 0.835963 0.082331 0.048 Uiso 1 1 calc GR
C5 C 0.8405(3) 0.4727(2) 0.6907(3) 0.0387(6) Uani 1 1 d .
H5A H 0.750887 0.432061 0.745564 0.058 Uiso 1 1 calc GR
H5B H 0.901368 0.409676 0.691516 0.058 Uiso 1 1 calc GR
H5C H 0.846762 0.512559 0.609531 0.058 Uiso 1 1 calc GR
O3 O 0.9304(12) 1.2662(13) 0.5124(11) 0.051(5) Uani 0.170(9) 1 d .
H3A H 0.910923 1.273566 0.580893 0.076 Uiso 0.17(7) 1 d G
H3B H 0.859524 1.261740 0.502594 0.076 Uiso 0.16(7) 1 d G

loop_
_atom_site_aniso_label
_atom_site_aniso_U_11
_atom_site_aniso_U_22
_atom_site_aniso_U_33
_atom_site_aniso_U_23
_atom_site_aniso_U_13
_atom_site_aniso_U_12
Ni1 0.02258(15) 0.01749(14) 0.02078(15) -0.00542(10) -0.00829(11) 0.00183(10)
Cl2 0.0324(3) 0.0258(3) 0.0281(3) -0.0122(2) -0.0102(2) 0.0021(2)
Cl1 0.0331(3) 0.0306(3) 0.0295(3) -0.0122(2) -0.0145(2) 0.0044(2)
O2 0.0287(8) 0.0260(8) 0.0365(8) -0.0129(7) -0.0193(7) 0.0049(6)
O1 0.0359(9) 0.0245(8) 0.0212(7) -0.0101(6) -0.0053(6) -0.0015(6)
O4 0.0347(9) 0.0315(9) 0.0430(9) -0.0197(7) -0.0145(8) 0.0039(7)
N4 0.0224(9) 0.0224(9) 0.0226(8) -0.0071(7) -0.0100(7) 0.0023(7)
N2 0.0217(9) 0.0227(9) 0.0206(8) -0.0051(7) -0.0083(7) 0.0030(7)
N5 0.0237(9) 0.0219(8) 0.0196(8) -0.0064(7) -0.0077(7) 0.0036(7)
N7 0.0293(10) 0.0200(8) 0.0203(8) -0.0083(7) -0.0066(7) -0.0001(7)
N9 0.0247(9) 0.0202(8) 0.0279(9) -0.0078(7) -0.0136(7) 0.0029(7)
N6 0.0225(9) 0.0208(8) 0.0226(8) -0.0053(7) -0.0093(7) 0.0017(7)
N3 0.0264(9) 0.0221(9) 0.0210(8) -0.0076(7) -0.0090(7) 0.0045(7)
N8 0.0275(10) 0.0230(9) 0.0215(9) -0.0053(7) -0.0079(7) 0.0025(7)
N1 0.0247(9) 0.0219(9) 0.0222(8) -0.0053(7) -0.0089(7) 0.0029(7)
N10 0.0211(9) 0.0259(9) 0.0213(8) -0.0024(7) -0.0079(7) 0.0007(7)
C15 0.0227(10) 0.0209(10) 0.0219(10) -0.0055(8) -0.0088(8) 0.0026(8)
C7 0.0275(11) 0.0211(10) 0.0205(10) -0.0056(8) -0.0101(8) 0.0034(8)
C13 0.0244(11) 0.0205(10) 0.0239(10) -0.0057(8) -0.0109(8) 0.0044(8)
C9 0.0246(11) 0.0225(10) 0.0209(9) -0.0058(8) -0.0085(8) 0.0039(8)
C6 0.0237(11) 0.0199(10) 0.0197(9) -0.0026(8) -0.0060(8) 0.0021(8)
C11 0.0248(10) 0.0199(10) 0.0224(10) -0.0058(8) -0.0102(8) 0.0047(8)
C17 0.0253(11) 0.0265(11) 0.0238(10) -0.0054(8) -0.0100(9) 0.0034(8)
C18 0.0247(11) 0.0239(10) 0.0250(10) -0.0034(8) -0.0098(9) -0.0006(8)
C19 0.0231(10) 0.0211(10) 0.0243(10) -0.0034(8) -0.0110(8) 0.0011(8)
C14 0.0320(12) 0.0229(11) 0.0255(10) -0.0071(8) -0.0076(9) -0.0020(9)
C2 0.0226(11) 0.0269(11) 0.0215(10) -0.0020(8) -0.0060(8) 0.0017(8)
C12 0.0291(12) 0.0234(10) 0.0246(10) -0.0055(8) -0.0071(9) -0.0004(9)
C3 0.0281(12) 0.0271(11) 0.0312(11) -0.0082(9) -0.0121(9) 0.0081(9)
C1 0.0266(11) 0.0379(13) 0.0294(11) -0.0076(9) -0.0143(9) 0.0065(9)
C10 0.0323(12) 0.0284(11) 0.0335(11) -0.0128(9) -0.0184(10) 0.0096(9)
C4 0.0301(12) 0.0234(11) 0.0287(11) -0.0072(9) -0.0120(9) 0.0076(9)
C8 0.0410(13) 0.0225(11) 0.0378(12) -0.0122(9) -0.0233(11) 0.0079(9)
C20 0.0304(12) 0.0241(11) 0.0242(10) -0.0038(8) -0.0089(9) -0.0038(9)
C16 0.0332(12) 0.0309(12) 0.0230(11) -0.0064(9) -0.0067(9) -0.0010(9)
C5 0.0434(14) 0.0335(13) 0.0544(15) -0.0228(11) -0.0303(12) 0.0176(11)
O3 0.030(7) 0.071(9) 0.040(7) -0.012(6) -0.010(5) 0.004(5)

loop_
_atom_type_symbol
_atom_type_description
_atom_type_scat_dispersion_real
_atom_type_scat_dispersion_imag
_atom_type_scat_source
C C 0.0047 0.0021 'International Tables Vol C Tables 4.2.6.8 and 6.1.1.4'
H H 0.0000 0.0000 'International Tables Vol C Tables 4.2.6.8 and 6.1.1.4'
N N 0.0086 0.0042 'International Tables Vol C Tables 4.2.6.8 and 6.1.1.4'
O O 0.0148 0.0078 'International Tables Vol C Tables 4.2.6.8 and 6.1.1.4'
Cl Cl 0.1748 0.1985 'International Tables Vol C Tables 4.2.6.8 and 6.1.1.4'
Ni Ni 0.3321 1.3679 'International Tables Vol C Tables 4.2.6.8 and 6.1.1.4'

loop_
_geom_angle_atom_site_label_1
_geom_angle_atom_site_label_2
_geom_angle_atom_site_label_3
_geom_angle
N4 Ni1 N1 152.96(7)
N2 Ni1 N4 75.57(7)
N2 Ni1 N5 175.33(7)
N2 Ni1 N6 106.78(7)
N2 Ni1 N3 99.04(7)
N2 Ni1 N1 77.40(7)
N5 Ni1 N4 102.73(7)
N5 Ni1 N6 77.59(8)
N5 Ni1 N3 76.49(7)
N5 Ni1 N1 104.27(7)
N6 Ni1 N4 94.07(7)
N6 Ni1 N1 93.01(7)
N3 Ni1 N4 88.20(7)
N3 Ni1 N6 153.83(7)
N3 Ni1 N1 96.73(7)
O2 N4 Ni1 131.98(12)
C9 N4 Ni1 114.65(14)
C9 N4 O2 113.14(17)
N9 N2 Ni1 117.50(13)
C7 N2 Ni1 120.66(15)
C7 N2 N9 121.39(18)
N7 N5 Ni1 116.44(13)
C13 N5 Ni1 119.88(14)
C13 N5 N7 123.66(18)
N5 N7 C15 116.42(17)
N2 N9 C6 115.83(17)
C15 N6 Ni1 111.99(13)
C15 N6 C19 115.72(17)
C19 N6 Ni1 132.29(15)
O1 N3 Ni1 132.66(13)
C11 N3 Ni1 114.43(14)
C11 N3 O1 112.89(17)
C15 N8 C17 116.09(19)
C6 N1 Ni1 110.90(14)
C6 N1 C4 114.91(19)
C4 N1 Ni1 134.19(15)
C6 N10 C2 116.09(19)
N6 C15 N7 117.39(18)
N8 C15 N7 115.17(19)
N8 C15 N6 127.44(19)
N2 C7 C9 113.55(19)
N2 C7 C8 126.2(2)
C9 C7 C8 120.23(19)
N5 C13 C11 113.29(19)
N5 C13 C14 127.10(19)
C14 C13 C11 119.60(18)
N4 C9 C7 115.02(18)
N4 C9 C10 125.5(2)
C7 C9 C10 119.46(19)
N1 C6 N9 118.17(19)
N10 C6 N9 113.55(19)
N10 C6 N1 128.25(19)
N3 C11 C13 115.86(18)
N3 C11 C12 123.63(19)
C13 C11 C12 120.51(19)
N8 C17 C18 120.94(19)
N8 C17 C16 116.9(2)
C18 C17 C16 122.15(19)
C19 C18 C17 119.00(19)
N6 C19 C18 120.8(2)
N6 C19 C20 117.73(18)
C18 C19 C20 121.44(19)
N10 C2 C3 120.9(2)
N10 C2 C1 116.4(2)
C3 C2 C1 122.7(2)
C4 C3 C2 119.3(2)
N1 C4 C3 120.5(2)
N1 C4 C5 118.4(2)
C3 C4 C5 121.1(2)

loop_
_geom_bond_atom_site_label_1
_geom_bond_atom_site_label_2
_geom_bond_distance
Ni1 N4 2.1473(18)
Ni1 N2 1.9953(18)
Ni1 N5 2.0013(18)
Ni1 N6 2.1340(19)
Ni1 N3 2.119(2)
Ni1 N1 2.1744(19)
O2 N4 1.381(2)
O1 N3 1.381(2)
N4 C9 1.285(3)
N2 N9 1.364(3)
N2 C7 1.288(3)
N5 N7 1.357(2)
N5 C13 1.287(3)
N7 C15 1.371(3)
N9 C6 1.379(3)
N6 C15 1.342(3)
N6 C19 1.358(3)
N3 C11 1.283(3)
N8 C15 1.338(3)
N8 C17 1.344(3)
N1 C6 1.345(3)
N1 C4 1.364(3)
N10 C6 1.327(3)
N10 C2 1.338(3)
C7 C9 1.478(3)
C7 C8 1.481(3)
C13 C11 1.484(3)
C13 C14 1.481(3)
C9 C10 1.489(3)
C11 C12 1.489(3)
C17 C18 1.390(3)
C17 C16 1.497(3)
C18 C19 1.380(3)
C19 C20 1.489(3)
C2 C3 1.383(3)
C2 C1 1.497(3)
C3 C4 1.383(3)
C4 C5 1.491(3)
